data_7233896
loop_
_publ_author_name
'Ming-Chou Chen'
'Sureshraju Vegiraju'
'Chi-Ming Huang'
'Peng-Yi Huang'
'Kumaresan Prabakaran'
'Shueh Lin Yau'
'Wei-Chih Chen'
'Wei-Tao Peng'
'Ito Chao'
'Choongik Kim'
'Yu-Tai Tao'

_publ_section_title
;
 Asymmetric fused thiophenes for field-effect transistors: crystal
 structure-film microstructure-transistor performance correlations
;
_journal_name_full 'Journal of Materials Chemistry C'
_journal_page_first 8892
_journal_page_last 8902
_journal_paper_doi 10.1039/C4TC01454E
_journal_volume 2
_journal_year 2014
_chemical_formula_moiety 'C20 H7 F5 S3'
_chemical_formula_sum 'C20 H7 F5 S3'
_chemical_formula_weight 438.44
_space_group_IT_number 14
_space_group_name_Hall '-P 2ybc'
_space_group_name_H-M_alt 'P 1 21/c 1'
_symmetry_cell_setting monoclinic
_symmetry_space_group_name_Hall '-P 2ybc'
_symmetry_space_group_name_H-M 'P 1 21/c 1'
_atom_sites_solution_hydrogens geom
_atom_sites_solution_primary direct
_atom_sites_solution_secondary difmap
_cell_angle_alpha 90
_cell_angle_beta 91.667(2)
_cell_angle_gamma 90
_cell_formula_units_Z 4
_cell_length_a 5.8734(2)
_cell_length_b 36.1226(12)
_cell_length_c 7.4967(2)
_cell_measurement_reflns_used 9911
_cell_measurement_temperature 100.00(10)
_cell_measurement_theta_max 42.86
_cell_measurement_theta_min 2.26
_cell_volume 1589.85(9)
_computing_cell_refinement 'Bruker APEX2'
_computing_data_collection 'Bruker APEX2'
_computing_data_reduction 'Bruker SAINT'
_computing_molecular_graphics 'Ortep-3 for Windows (Farrugia, 1997)'
_computing_publication_material 'WinGX publication routines (Farrugia, 1999)'
_computing_structure_refinement 'SHELXL-97 (Sheldrick, 1997)'
_computing_structure_solution 'SHELXS-97 (Sheldrick, 1997)'
_diffrn_ambient_temperature 100.00(10)
_diffrn_measured_fraction_theta_full 1
_diffrn_measured_fraction_theta_max 1
_diffrn_measurement_device_type 'CCD area detector'
_diffrn_measurement_method 'phi and omega scans'
_diffrn_radiation_monochromator graphite
_diffrn_radiation_type MoK\a
_diffrn_radiation_wavelength 0.71073
_diffrn_reflns_av_R_equivalents 0.0554
_diffrn_reflns_av_unetI/netI 0.0301
_diffrn_reflns_limit_h_max 7
_diffrn_reflns_limit_h_min -7
_diffrn_reflns_limit_k_max 46
_diffrn_reflns_limit_k_min -46
_diffrn_reflns_limit_l_max 9
_diffrn_reflns_limit_l_min -9
_diffrn_reflns_number 30972
_diffrn_reflns_theta_full 25
_diffrn_reflns_theta_max 27.48
_diffrn_reflns_theta_min 1.13
_exptl_absorpt_coefficient_mu 0.525
_exptl_absorpt_correction_T_max 0.9793
_exptl_absorpt_correction_T_min 0.8174
_exptl_absorpt_correction_type multi-scan
_exptl_absorpt_process_details 'Bruker SADABS, 1996'
_exptl_crystal_colour yellow
_exptl_crystal_density_diffrn 1.832
_exptl_crystal_density_meas ?
_exptl_crystal_density_method 'not measured'
_exptl_crystal_description thin
_exptl_crystal_F_000 880
_exptl_crystal_size_max 0.4
_exptl_crystal_size_mid 0.22
_exptl_crystal_size_min 0.04
_refine_diff_density_max 0.644
_refine_diff_density_min -1.017
_refine_diff_density_rms 0.128
_refine_ls_extinction_coef 0.0009(6)
_refine_ls_extinction_expression Fc^*^=kFc[1+0.001xFc^2^\l^3^/sin(2\q)]^-1/4^
_refine_ls_extinction_method SHELXL
_refine_ls_goodness_of_fit_ref 1.251
_refine_ls_hydrogen_treatment refall
_refine_ls_matrix_type full
_refine_ls_number_parameters 282
_refine_ls_number_reflns 3658
_refine_ls_number_restraints 0
_refine_ls_restrained_S_all 1.251
_refine_ls_R_factor_all 0.0706
_refine_ls_R_factor_gt 0.0648
_refine_ls_shift/su_max 0.001
_refine_ls_shift/su_mean 0
_refine_ls_structure_factor_coef Fsqd
_refine_ls_weighting_details 'calc w=1/[\s^2^(Fo^2^)+(0.0478P)^2^+9.4012P] where P=(Fo^2^+2Fc^2^)/3'
_refine_ls_weighting_scheme calc
_refine_ls_wR_factor_gt 0.17
_refine_ls_wR_factor_ref 0.1789
_reflns_number_gt 3290
_reflns_number_total 3658
_reflns_threshold_expression >2sigma(I)
_cod_data_source_file 1000004.cif
_cod_data_source_block PCOD1000004
_cod_depositor_comments
;
The following automatic conversions were performed:

data item '_symmetry_cell_setting' value 'Monoclinic' was changed to
'monoclinic' in accordance with the built-in table derived from the
CIF Core dictionary named 'cif_core.dic' version 2.4.5 last updated
on 2014-11-21.

data item '_exptl_crystal_density_meas' value 'not measured' was
changed to '?' -- the value is perceived as not measured.

Automatic conversion script
Id: cif_fix_values 6909 2019-04-08 15:41:33Z antanas 
;
_cod_original_sg_symbol_H-M P2(1)/c
_cod_database_code 7233896

loop_
_symmetry_equiv_pos_as_xyz
'x, y, z'
'-x, y+1/2, -z+1/2'
'-x, -y, -z'
'x, -y-1/2, z-1/2'

loop_
_atom_site_label
_atom_site_type_symbol
_atom_site_fract_x
_atom_site_fract_y
_atom_site_fract_z
_atom_site_U_iso_or_equiv
_atom_site_adp_type
_atom_site_occupancy
_atom_site_symmetry_multiplicity
_atom_site_calc_flag
_atom_site_refinement_flags
_atom_site_disorder_assembly
_atom_site_disorder_group
S1 S 0.19240(17) 0.80837(3) 0.79638(14) 0.0132(2) Uani 1 1 d . . .
S2 S 0.77334(17) 0.75424(3) 0.99990(14) 0.0138(2) Uani 1 1 d . . .
S3 S 0.19663(17) 0.69917(3) 0.79654(14) 0.0126(2) Uani 1 1 d . . .
F1 F -0.0149(4) 0.63576(7) 0.6990(4) 0.0172(5) Uani 1 1 d . . .
F2 F -0.1020(4) 0.56406(7) 0.6682(4) 0.0191(6) Uani 1 1 d . . .
F3 F 0.2046(5) 0.51280(7) 0.7894(4) 0.0239(6) Uani 1 1 d . . .
F4 F 0.6068(4) 0.53593(7) 0.9459(4) 0.0211(6) Uani 1 1 d . . .
F5 F 0.6969(4) 0.60692(7) 0.9836(4) 0.0182(6) Uani 1 1 d . . .
C1 C 0.3352(7) 0.88187(12) 0.8404(5) 0.0137(8) Uani 1 1 d . . .
C2 C 0.1247(7) 0.89412(12) 0.7697(6) 0.0172(9) Uani 1 1 d . . .
C3 C 0.0776(8) 0.93164(13) 0.7533(6) 0.0194(9) Uani 1 1 d . . .
C4 C 0.2375(8) 0.95805(12) 0.8061(6) 0.0193(9) Uani 1 1 d . . .
C5 C 0.4480(8) 0.94615(13) 0.8776(6) 0.0196(9) Uani 1 1 d . . .
C6 C 0.4956(7) 0.90885(12) 0.8950(6) 0.0163(8) Uani 1 1 d . . .
C7 C 0.3891(7) 0.84242(12) 0.8619(5) 0.0142(8) Uani 1 1 d . . .
C8 C 0.5877(7) 0.82714(12) 0.9313(6) 0.0146(8) Uani 1 1 d . . .
C9 C 0.5799(7) 0.78829(12) 0.9312(5) 0.0134(8) Uani 1 1 d . . .
C10 C 0.3768(7) 0.77351(11) 0.8616(5) 0.0128(8) Uani 1 1 d . . .
C11 C 0.3775(7) 0.73430(11) 0.8640(6) 0.0132(8) Uani 1 1 d . . .
C12 C 0.5813(7) 0.72004(12) 0.9346(5) 0.0139(8) Uani 1 1 d . . .
C13 C 0.5926(7) 0.68106(12) 0.9348(5) 0.0133(8) Uani 1 1 d . . .
C14 C 0.3961(7) 0.66527(11) 0.8627(5) 0.0121(8) Uani 1 1 d . . .
C15 C 0.3463(7) 0.62585(12) 0.8428(5) 0.0129(8) Uani 1 1 d . . .
C16 C 0.1451(7) 0.61188(12) 0.7631(6) 0.0136(8) Uani 1 1 d . . .
C17 C 0.0965(7) 0.57482(12) 0.7457(6) 0.0153(8) Uani 1 1 d . . .
C18 C 0.2504(7) 0.54870(12) 0.8073(6) 0.0155(8) Uani 1 1 d . . .
C19 C 0.4533(7) 0.56066(12) 0.8869(6) 0.0163(8) Uani 1 1 d . . .
C20 C 0.4967(7) 0.59779(12) 0.9026(5) 0.0132(8) Uani 1 1 d . . .
H2 H 0.022(8) 0.8756(13) 0.726(6) 0.004(11) Uiso 1 1 d . . .
H3 H -0.052(8) 0.9376(12) 0.704(6) 0.002(10) Uiso 1 1 d . . .
H4 H 0.221(8) 0.9851(14) 0.813(6) 0.009(11) Uiso 1 1 d . . .
H5 H 0.584(12) 0.9653(19) 0.930(9) 0.05(2) Uiso 1 1 d . . .
H6 H 0.628(10) 0.9021(15) 0.948(8) 0.022(14) Uiso 1 1 d . . .
H8 H 0.704(9) 0.8420(14) 0.979(7) 0.015(12) Uiso 1 1 d . . .
H13 H 0.720(9) 0.6670(15) 0.984(7) 0.019(13) Uiso 1 1 d . . .

loop_
_atom_site_aniso_label
_atom_site_aniso_U_11
_atom_site_aniso_U_22
_atom_site_aniso_U_33
_atom_site_aniso_U_23
_atom_site_aniso_U_13
_atom_site_aniso_U_12
S1 0.0099(5) 0.0147(5) 0.0147(5) 0.0000(4) -0.0022(4) -0.0021(4)
S2 0.0087(5) 0.0163(5) 0.0162(5) -0.0014(4) -0.0022(4) -0.0014(4)
S3 0.0092(5) 0.0146(5) 0.0139(5) -0.0001(4) -0.0022(3) -0.0013(3)
F1 0.0112(11) 0.0172(12) 0.0230(13) 0.0012(10) -0.0058(10) 0.0017(9)
F2 0.0110(12) 0.0215(13) 0.0246(14) -0.0005(11) -0.0038(10) -0.0020(10)
F3 0.0196(13) 0.0150(13) 0.0367(16) -0.0005(12) -0.0054(12) -0.0006(10)
F4 0.0153(13) 0.0166(13) 0.0312(15) 0.0043(11) -0.0050(11) 0.0038(10)
F5 0.0095(11) 0.0192(13) 0.0255(14) 0.0007(10) -0.0072(10) -0.0002(9)
C1 0.0151(19) 0.0150(19) 0.0111(18) -0.0016(15) -0.0004(15) -0.0017(15)
C2 0.015(2) 0.018(2) 0.019(2) -0.0026(17) -0.0003(16) -0.0045(16)
C3 0.014(2) 0.023(2) 0.021(2) 0.0018(18) -0.0014(17) -0.0012(17)
C4 0.018(2) 0.015(2) 0.024(2) 0.0019(17) -0.0002(17) -0.0002(17)
C5 0.017(2) 0.018(2) 0.024(2) -0.0003(18) 0.0006(17) -0.0045(17)
C6 0.0112(19) 0.019(2) 0.019(2) -0.0006(16) -0.0036(16) -0.0056(16)
C7 0.0138(19) 0.018(2) 0.0111(19) -0.0025(15) -0.0010(15) -0.0043(15)
C8 0.0109(18) 0.020(2) 0.0124(19) -0.0018(16) -0.0004(15) -0.0026(16)
C9 0.0086(17) 0.021(2) 0.0104(18) -0.0004(15) 0.0007(14) 0.0001(15)
C10 0.0092(17) 0.0153(19) 0.0139(19) 0.0017(15) -0.0004(14) 0.0001(14)
C11 0.0118(18) 0.0150(19) 0.0128(19) 0.0002(15) -0.0007(15) -0.0021(15)
C12 0.0100(18) 0.020(2) 0.0116(19) 0.0002(16) -0.0005(14) -0.0018(15)
C13 0.0109(18) 0.020(2) 0.0092(18) -0.0009(15) -0.0012(14) -0.0007(15)
C14 0.0090(17) 0.0161(19) 0.0113(18) 0.0015(15) -0.0003(14) -0.0009(14)
C15 0.0097(18) 0.017(2) 0.0122(18) 0.0003(15) -0.0002(14) -0.0005(15)
C16 0.0095(18) 0.017(2) 0.0144(19) 0.0022(15) -0.0006(15) 0.0018(15)
C17 0.0080(18) 0.022(2) 0.016(2) -0.0002(16) -0.0001(15) -0.0024(15)
C18 0.0103(18) 0.016(2) 0.020(2) -0.0014(16) -0.0005(15) -0.0010(15)
C19 0.0096(18) 0.019(2) 0.020(2) 0.0018(17) 0.0001(16) 0.0038(15)
C20 0.0079(17) 0.020(2) 0.0117(19) -0.0003(15) -0.0021(14) -0.0007(15)

loop_
_atom_type_symbol
_atom_type_description
_atom_type_scat_dispersion_real
_atom_type_scat_dispersion_imag
_atom_type_scat_source
S S 0.1246 0.1234 'International Tables Vol C Tables 4.2.6.8 and 6.1.1.4'
F F 0.0171 0.0103 'International Tables Vol C Tables 4.2.6.8 and 6.1.1.4'
C C 0.0033 0.0016 'International Tables Vol C Tables 4.2.6.8 and 6.1.1.4'
H H 0 0 'International Tables Vol C Tables 4.2.6.8 and 6.1.1.4'

loop_
_geom_angle_atom_site_label_1
_geom_angle_atom_site_label_2
_geom_angle_atom_site_label_3
_geom_angle
_geom_angle_site_symmetry_1
_geom_angle_site_symmetry_3
C10 S1 C7 91.7(2) . .
C12 S2 C9 90.4(2) . .
C11 S3 C14 91.7(2) . .
C2 C1 C6 117.8(4) . .
C2 C1 C7 122.2(4) . .
C6 C1 C7 120.0(4) . .
C3 C2 C1 120.9(4) . .
C3 C2 H2 122(3) . .
C1 C2 H2 117(3) . .
C4 C3 C2 120.9(4) . .
C4 C3 H3 122(3) . .
C2 C3 H3 117(3) . .
C3 C4 C5 118.7(4) . .
C3 C4 H4 129(3) . .
C5 C4 H4 112(3) . .
C6 C5 C4 120.6(4) . .
C6 C5 H5 115(4) . .
C4 C5 H5 124(4) . .
C5 C6 C1 121.0(4) . .
C5 C6 H6 119(4) . .
C1 C6 H6 120(4) . .
C8 C7 C1 127.4(4) . .
C8 C7 S1 111.7(3) . .
C1 C7 S1 120.9(3) . .
C7 C8 C9 111.9(4) . .
C7 C8 H8 121(3) . .
C9 C8 H8 127(3) . .
C10 C9 C8 114.2(4) . .
C10 C9 S2 112.6(3) . .
C8 C9 S2 133.2(3) . .
C9 C10 C11 112.1(4) . .
C9 C10 S1 110.5(3) . .
C11 C10 S1 137.4(3) . .
C12 C11 C10 112.1(4) . .
C12 C11 S3 110.8(3) . .
C10 C11 S3 137.0(3) . .
C11 C12 C13 114.2(4) . .
C11 C12 S2 112.9(3) . .
C13 C12 S2 132.9(3) . .
C14 C13 C12 111.9(4) . .
C14 C13 H13 124(3) . .
C12 C13 H13 124(3) . .
C13 C14 C15 127.2(4) . .
C13 C14 S3 111.4(3) . .
C15 C14 S3 121.4(3) . .
C16 C15 C20 112.9(4) . .
C16 C15 C14 123.9(4) . .
C20 C15 C14 123.2(4) . .
F1 C16 C17 116.6(4) . .
F1 C16 C15 119.3(4) . .
C17 C16 C15 124.1(4) . .
F2 C17 C16 119.8(4) . .
F2 C17 C18 119.9(4) . .
C16 C17 C18 120.2(4) . .
F3 C18 C17 120.4(4) . .
F3 C18 C19 121.0(4) . .
C17 C18 C19 118.6(4) . .
F4 C19 C20 120.3(4) . .
F4 C19 C18 119.9(4) . .
C20 C19 C18 119.8(4) . .
F5 C20 C19 115.8(4) . .
F5 C20 C15 119.8(4) . .
C19 C20 C15 124.3(4) . .

loop_
_geom_bond_atom_site_label_1
_geom_bond_atom_site_label_2
_geom_bond_distance
_geom_bond_site_symmetry_2
S1 C10 1.722(4) .
S1 C7 1.748(4) .
S2 C12 1.734(4) .
S2 C9 1.742(4) .
S3 C11 1.721(4) .
S3 C14 1.756(4) .
F1 C16 1.353(5) .
F2 C17 1.345(5) .
F3 C18 1.331(5) .
F4 C19 1.335(5) .
F5 C20 1.349(5) .
C1 C2 1.402(6) .
C1 C6 1.408(6) .
C1 C7 1.468(6) .
C2 C3 1.388(6) .
C2 H2 0.96(5) .
C3 C4 1.388(6) .
C3 H3 0.86(5) .
C4 C5 1.401(6) .
C4 H4 0.98(5) .
C5 C6 1.381(6) .
C5 H5 1.12(7) .
C6 H6 0.90(6) .
C7 C8 1.379(6) .
C8 C9 1.404(6) .
C8 H8 0.93(5) .
C9 C10 1.395(6) .
C10 C11 1.417(6) .
C11 C12 1.393(6) .
C12 C13 1.410(6) .
C13 C14 1.383(5) .
C13 H13 0.97(6) .
C14 C15 1.460(6) .
C15 C16 1.403(6) .
C15 C20 1.409(6) .
C16 C17 1.374(6) .
C17 C18 1.377(6) .
C18 C19 1.386(6) .
C19 C20 1.370(6) .

loop_
_geom_torsion_atom_site_label_1
_geom_torsion_atom_site_label_2
_geom_torsion_atom_site_label_3
_geom_torsion_atom_site_label_4
_geom_torsion
_geom_torsion_site_symmetry_1
_geom_torsion_site_symmetry_2
_geom_torsion_site_symmetry_3
_geom_torsion_site_symmetry_4
C6 C1 C2 C3 0.4(7) . . . .
C7 C1 C2 C3 179.1(4) . . . .
C1 C2 C3 C4 0.1(7) . . . .
C2 C3 C4 C5 -0.4(7) . . . .
C3 C4 C5 C6 0.1(7) . . . .
C4 C5 C6 C1 0.5(7) . . . .
C2 C1 C6 C5 -0.7(7) . . . .
C7 C1 C6 C5 -179.4(4) . . . .
C2 C1 C7 C8 -179.2(4) . . . .
C6 C1 C7 C8 -0.5(7) . . . .
C2 C1 C7 S1 1.0(6) . . . .
C6 C1 C7 S1 179.6(3) . . . .
C10 S1 C7 C8 -0.1(3) . . . .
C10 S1 C7 C1 179.8(4) . . . .
C1 C7 C8 C9 -179.9(4) . . . .
S1 C7 C8 C9 0.0(5) . . . .
C7 C8 C9 C10 0.2(5) . . . .
C7 C8 C9 S2 180.0(3) . . . .
C12 S2 C9 C10 0.1(3) . . . .
C12 S2 C9 C8 -179.6(4) . . . .
C8 C9 C10 C11 179.8(4) . . . .
S2 C9 C10 C11 0.0(5) . . . .
C8 C9 C10 S1 -0.3(5) . . . .
S2 C9 C10 S1 179.9(2) . . . .
C7 S1 C10 C9 0.2(3) . . . .
C7 S1 C10 C11 -180.0(5) . . . .
C9 C10 C11 C12 -0.2(5) . . . .
S1 C10 C11 C12 180.0(4) . . . .
C9 C10 C11 S3 -177.8(4) . . . .
S1 C10 C11 S3 2.5(8) . . . .
C14 S3 C11 C12 -0.2(3) . . . .
C14 S3 C11 C10 177.3(5) . . . .
C10 C11 C12 C13 -178.2(4) . . . .
S3 C11 C12 C13 0.0(5) . . . .
C10 C11 C12 S2 0.3(5) . . . .
S3 C11 C12 S2 178.5(2) . . . .
C9 S2 C12 C11 -0.3(3) . . . .
C9 S2 C12 C13 177.9(4) . . . .
C11 C12 C13 C14 0.4(5) . . . .
S2 C12 C13 C14 -177.8(3) . . . .
C12 C13 C14 C15 -179.3(4) . . . .
C12 C13 C14 S3 -0.5(5) . . . .
C11 S3 C14 C13 0.4(3) . . . .
C11 S3 C14 C15 179.3(3) . . . .
C13 C14 C15 C16 -178.0(4) . . . .
S3 C14 C15 C16 3.3(6) . . . .
C13 C14 C15 C20 2.1(7) . . . .
S3 C14 C15 C20 -176.6(3) . . . .
C20 C15 C16 F1 -179.8(4) . . . .
C14 C15 C16 F1 0.3(6) . . . .
C20 C15 C16 C17 0.6(6) . . . .
C14 C15 C16 C17 -179.3(4) . . . .
F1 C16 C17 F2 0.0(6) . . . .
C15 C16 C17 F2 179.6(4) . . . .
F1 C16 C17 C18 179.9(4) . . . .
C15 C16 C17 C18 -0.5(7) . . . .
F2 C17 C18 F3 0.5(6) . . . .
C16 C17 C18 F3 -179.5(4) . . . .
F2 C17 C18 C19 -179.9(4) . . . .
C16 C17 C18 C19 0.2(7) . . . .
F3 C18 C19 F4 0.4(7) . . . .
C17 C18 C19 F4 -179.2(4) . . . .
F3 C18 C19 C20 179.6(4) . . . .
C17 C18 C19 C20 0.0(7) . . . .
F4 C19 C20 F5 -1.6(6) . . . .
C18 C19 C20 F5 179.3(4) . . . .
F4 C19 C20 C15 179.4(4) . . . .
C18 C19 C20 C15 0.2(7) . . . .
C16 C15 C20 F5 -179.5(4) . . . .
C14 C15 C20 F5 0.4(6) . . . .
C16 C15 C20 C19 -0.4(6) . . . .
C14 C15 C20 C19 179.5(4) . . . .
